data_2224659
loop_
_publ_author_name
'Wei, Zan-Bin'
'Liu, Zhi-Hong'
'Ye, Jian-Liang'
'Zhang, Hong-Kui'

_publ_section_title
;
 4-Bromo-2-chloroaniline
;
_journal_coeditor_code HB5285
_journal_issue 1
_journal_name_full 'Acta Crystallographica Section E'
_journal_page_first o250
_journal_paper_doi 10.1107/S1600536809054944
_journal_volume 66
_journal_year 2010
_chemical_formula_iupac 'C6 H5 Br Cl N'
_chemical_formula_moiety 'C6 H5 Br Cl N'
_chemical_formula_sum 'C6 H5 Br Cl N'
_chemical_formula_weight 206.47
_chemical_name_systematic
;
4-Bromo-2-chloroaniline
;
_space_group_IT_number 19
_symmetry_cell_setting orthorhombic
_symmetry_space_group_name_Hall 'P 2ac 2ab'
_symmetry_space_group_name_H-M 'P 21 21 21'
_atom_sites_solution_hydrogens geom
_atom_sites_solution_primary direct
_atom_sites_solution_secondary difmap
_audit_creation_method SHELXL-97
_cell_angle_alpha 90.00
_cell_angle_beta 90.00
_cell_angle_gamma 90.00
_cell_formula_units_Z 4
_cell_length_a 10.965(4)
_cell_length_b 15.814(6)
_cell_length_c 4.0232(15)
_cell_measurement_reflns_used 1199
_cell_measurement_temperature 298(2)
_cell_measurement_theta_max 29.75
_cell_measurement_theta_min 2.26
_cell_volume 697.6(4)
_computing_cell_refinement 'SAINT (Bruker, 2001)'
_computing_data_collection 'SMART (Bruker, 2001)'
_computing_data_reduction 'SAINT (Bruker, 2001)'
_computing_molecular_graphics 'ORTEP-3 (Farrugia, 1997)'
_computing_publication_material 'SHELXTL (Sheldrick, 2008)'
_computing_structure_refinement 'SHELXTL (Sheldrick, 2008)'
_computing_structure_solution 'SHELXTL (Sheldrick, 2008)'
_diffrn_ambient_temperature 298(2)
_diffrn_measured_fraction_theta_full 0.995
_diffrn_measured_fraction_theta_max 0.888
_diffrn_measurement_device_type 'Bruker SMART CCD'
_diffrn_measurement_method '\f and \w scan'
_diffrn_radiation_monochromator graphite
_diffrn_radiation_source 'fine-focus sealed tube'
_diffrn_radiation_type MoK\a
_diffrn_radiation_wavelength 0.71073
_diffrn_reflns_av_R_equivalents 0.0438
_diffrn_reflns_av_sigmaI/netI 0.0508
_diffrn_reflns_limit_h_max 14
_diffrn_reflns_limit_h_min -14
_diffrn_reflns_limit_k_max 21
_diffrn_reflns_limit_k_min -20
_diffrn_reflns_limit_l_max 5
_diffrn_reflns_limit_l_min -5
_diffrn_reflns_number 5799
_diffrn_reflns_theta_full 25.00
_diffrn_reflns_theta_max 29.75
_diffrn_reflns_theta_min 2.26
_exptl_absorpt_coefficient_mu 6.174
_exptl_absorpt_correction_T_max 0.396
_exptl_absorpt_correction_T_min 0.254
_exptl_absorpt_correction_type multi-scan
_exptl_absorpt_process_details '(SADABS; Bruker, 2001)'
_exptl_crystal_colour colourless
_exptl_crystal_density_diffrn 1.965
_exptl_crystal_density_method 'not measured'
_exptl_crystal_description needle
_exptl_crystal_F_000 424
_exptl_crystal_size_max 0.7
_exptl_crystal_size_mid 0.19
_exptl_crystal_size_min 0.15
_refine_diff_density_max 0.330
_refine_diff_density_min -0.483
_refine_ls_abs_structure_details 'Flack (1983), 511 Friedel pairs'
_refine_ls_abs_structure_Flack 0.035(15)
_refine_ls_extinction_coef 0.246(8)
_refine_ls_extinction_expression Fc^*^=kFc[1+0.001xFc^2^\l^3^/sin(2\q)]^-1/4^
_refine_ls_extinction_method 'SHELXTL (Sheldrick, 2008)'
_refine_ls_goodness_of_fit_ref 0.988
_refine_ls_hydrogen_treatment constr
_refine_ls_matrix_type full
_refine_ls_number_parameters 83
_refine_ls_number_reflns 1710
_refine_ls_number_restraints 0
_refine_ls_restrained_S_all 0.988
_refine_ls_R_factor_all 0.0482
_refine_ls_R_factor_gt 0.0330
_refine_ls_shift/su_max 0.008
_refine_ls_shift/su_mean 0.002
_refine_ls_structure_factor_coef Fsqd
_refine_ls_weighting_details 'calc w=1/[\s^2^(Fo^2^)+(0.0374P)^2^] where P=(Fo^2^+2Fc^2^)/3'
_refine_ls_weighting_scheme calc
_refine_ls_wR_factor_gt 0.0750
_refine_ls_wR_factor_ref 0.0806
_reflns_number_gt 1333
_reflns_number_total 1710
_reflns_threshold_expression I>2\s(I)
_cod_data_source_file hb5285.cif
_cod_data_source_block I
_cod_original_cell_volume 697.7(4)
_cod_database_code 2224659
_cod_database_fobs_code 2224659

loop_
_symmetry_equiv_pos_as_xyz
'x, y, z'
'-x+1/2, -y, z+1/2'
'x+1/2, -y+1/2, -z'
'-x, y+1/2, -z+1/2'

loop_
_atom_site_type_symbol
_atom_site_label
_atom_site_fract_x
_atom_site_fract_y
_atom_site_fract_z
_atom_site_U_iso_or_equiv
_atom_site_adp_type
_atom_site_calc_flag
_atom_site_refinement_flags
_atom_site_occupancy
_atom_site_disorder_assembly
_atom_site_disorder_group
Br Br1 0.28337(3) 0.74386(2) 0.51936(10) 0.0646(2) Uani d . 1 . .
Cl Cl1 0.42519(8) 0.41363(5) 0.4648(3) 0.0588(3) Uani d . 1 . .
C C1 0.3957(3) 0.65802(18) 0.6258(8) 0.0432(7) Uani d . 1 . .
C C2 0.4999(3) 0.6770(2) 0.7973(9) 0.0494(8) Uani d . 1 . .
H H2A 0.5151 0.7322 0.8656 0.059 Uiso calc R 1 . .
C C3 0.5812(3) 0.6145(2) 0.8673(9) 0.0456(8) Uani d . 1 . .
H H3A 0.6518 0.6276 0.9846 0.055 Uiso calc R 1 . .
C C4 0.5613(3) 0.5320(2) 0.7681(8) 0.0428(8) Uani d . 1 . .
C C5 0.4548(3) 0.51544(19) 0.5957(8) 0.0395(7) Uani d . 1 . .
C C6 0.3728(2) 0.57746(17) 0.5249(7) 0.0431(7) Uani d . 1 . .
H H6A 0.3018 0.5649 0.4087 0.052 Uiso calc R 1 . .
N N1 0.6464(2) 0.47087(18) 0.8346(8) 0.0565(8) Uani d . 1 . .
H H1A 0.7124 0.4838 0.9383 0.068 Uiso calc R 1 . .
H H1B 0.6338 0.4196 0.7726 0.068 Uiso calc R 1 . .

loop_
_atom_site_aniso_label
_atom_site_aniso_U_11
_atom_site_aniso_U_22
_atom_site_aniso_U_33
_atom_site_aniso_U_12
_atom_site_aniso_U_13
_atom_site_aniso_U_23
Br1 0.0770(3) 0.0451(2) 0.0717(3) 0.01789(15) -0.0064(2) 0.0025(2)
Cl1 0.0638(5) 0.0349(4) 0.0776(6) -0.0034(3) -0.0023(5) -0.0047(5)
C1 0.0509(17) 0.0347(16) 0.0438(16) 0.0061(14) 0.0043(14) 0.0027(13)
C2 0.0582(18) 0.0357(18) 0.054(2) -0.0081(15) 0.0075(16) -0.0027(15)
C3 0.0368(15) 0.0481(19) 0.0520(18) -0.0064(14) -0.0002(14) -0.0008(15)
C4 0.0399(16) 0.0430(18) 0.0455(18) 0.0005(14) 0.0086(14) 0.0040(13)
C5 0.0416(15) 0.0344(15) 0.0424(16) -0.0028(12) 0.0053(13) 0.0012(12)
C6 0.0424(14) 0.0406(15) 0.0461(16) -0.0022(12) -0.0007(16) 0.0016(16)
N1 0.0434(15) 0.0500(17) 0.076(2) 0.0101(13) -0.0015(15) 0.0006(15)

loop_
_atom_type_symbol
_atom_type_description
_atom_type_scat_dispersion_real
_atom_type_scat_dispersion_imag
_atom_type_scat_source
C C 0.0033 0.0016 'International Tables Vol C Tables 4.2.6.8 and 6.1.1.4'
H H 0.0000 0.0000 'International Tables Vol C Tables 4.2.6.8 and 6.1.1.4'
Br Br -0.2901 2.4595 'International Tables Vol C Tables 4.2.6.8 and 6.1.1.4'
Cl Cl 0.1484 0.1585 'International Tables Vol C Tables 4.2.6.8 and 6.1.1.4'
N N 0.0061 0.0033 'International Tables Vol C Tables 4.2.6.8 and 6.1.1.4'

loop_
_geom_angle_atom_site_label_1
_geom_angle_atom_site_label_2
_geom_angle_atom_site_label_3
_geom_angle_site_symmetry_1
_geom_angle_site_symmetry_3
_geom_angle
_geom_angle_publ_flag
C6 C1 C2 . . 120.7(3) ?
C6 C1 Br1 . . 119.1(2) ?
C2 C1 Br1 . . 120.2(2) ?
C3 C2 C1 . . 119.4(3) ?
C3 C2 H2A . . 120.3 ?
C1 C2 H2A . . 120.3 ?
C2 C3 C4 . . 121.6(3) ?
C2 C3 H3A . . 119.2 ?
C4 C3 H3A . . 119.2 ?
N1 C4 C3 . . 120.2(3) ?
N1 C4 C5 . . 122.7(3) ?
C3 C4 C5 . . 117.1(3) ?
C6 C5 C4 . . 121.8(3) ?
C6 C5 Cl1 . . 119.0(2) ?
C4 C5 Cl1 . . 119.2(2) ?
C1 C6 C5 . . 119.4(3) ?
C1 C6 H6A . . 120.3 ?
C5 C6 H6A . . 120.3 ?
C4 N1 H1A . . 120.0 ?
C4 N1 H1B . . 120.0 ?
H1A N1 H1B . . 120.0 ?

loop_
_geom_bond_atom_site_label_1
_geom_bond_atom_site_label_2
_geom_bond_site_symmetry_2
_geom_bond_distance
_geom_bond_publ_flag
Br1 C1 . 1.883(3) ?
Cl1 C5 . 1.725(3) ?
C1 C6 . 1.361(4) ?
C1 C2 . 1.368(5) ?
C2 C3 . 1.361(5) ?
C2 H2A . 0.9300 ?
C3 C4 . 1.382(4) ?
C3 H3A . 0.9300 ?
C4 N1 . 1.369(4) ?
C4 C5 . 1.383(4) ?
C5 C6 . 1.361(4) ?
C6 H6A . 0.9300 ?
N1 H1A . 0.8600 ?
N1 H1B . 0.8600 ?

loop_
_geom_hbond_atom_site_label_D
_geom_hbond_atom_site_label_H
_geom_hbond_atom_site_label_A
_geom_hbond_site_symmetry_A
_geom_hbond_distance_DH
_geom_hbond_distance_HA
_geom_hbond_distance_DA
_geom_hbond_angle_DHA
N1 H1B Br1 4_646 0.86 3.04 3.719(3) 137
N1 H1A N1 2_665 0.86 2.34 3.172(4) 164

loop_
_cod_related_entry_id
_cod_related_entry_database
_cod_related_entry_code
1 ChemSpider 530410
